data_7225011
loop_
_publ_author_name
'Serebryanskaya, Tatiyana V.'
'Novikov, Alexander S.'
'Gushchin, Pavel V.'
'Haukka, Matti'
'Asfin, Ruslan E.'
'Tolstoy, Peter M.'
'Kukushkin, Vadim Yu'

_publ_section_title
;
 Identification and H(D)-bond energies of C-H(D)Cl interactions in
 chloride-haloalkane clusters: a combined X-ray crystallographic,
 spectroscopic, and theoretical study.
;
_journal_issue 20
_journal_name_full 'Physical chemistry chemical physics : PCCP'
_journal_page_first 14104
_journal_page_last 14112
_journal_paper_doi 10.1039/c6cp00861e
_journal_volume 18
_journal_year 2016
_chemical_formula_moiety 'C38 H46 N10 Pt, 2(C2 H4 Cl2), 2(Cl)'
_chemical_formula_sum 'C42 H54 Cl6 N10 Pt'
_chemical_formula_weight 1106.74
_chemical_name_systematic
; 
 ? 
;
_space_group_IT_number 14
_symmetry_cell_setting monoclinic
_symmetry_space_group_name_Hall '-P 2ybc'
_symmetry_space_group_name_H-M 'P 1 21/c 1'
_atom_sites_solution_hydrogens geom
_atom_sites_solution_primary direct
_atom_sites_solution_secondary difmap
_audit_creation_method SHELXL-97
_audit_update_record
;
2015-05-18 deposited with the CCDC.
2016-04-22 downloaded from the CCDC.
;
_cell_angle_alpha 90.00
_cell_angle_beta 92.274(3)
_cell_angle_gamma 90.00
_cell_formula_units_Z 2
_cell_length_a 9.3446(5)
_cell_length_b 9.4052(6)
_cell_length_c 26.2178(17)
_cell_measurement_reflns_used 2320
_cell_measurement_temperature 100(2)
_cell_measurement_theta_max 21.53
_cell_measurement_theta_min 2.30
_cell_volume 2302.4(2)
_computing_cell_refinement 'SAINT (Bruker AXS, 2009)'
_computing_data_collection 'APEX2 (Bruker AXS, 2010)'
_computing_data_reduction 'SAINT (Bruker AXS, 2009)'
_computing_molecular_graphics 'Diamond v.3.2g (Brandenburg, 2011)'
_computing_publication_material 'SHELXL-97 (Sheldrick, 2008)'
_computing_structure_refinement 'SHELXL-97 (Sheldrick, 2008)'
_computing_structure_solution 'SHELXS-97 (Sheldrick, 2008)'
_diffrn_ambient_temperature 100(2)
_diffrn_detector_area_resol_mean 16
_diffrn_measured_fraction_theta_full 0.986
_diffrn_measured_fraction_theta_max 0.986
_diffrn_measurement_device '62mm x 62mm CCD camera on \k-goniostat'
_diffrn_measurement_device_type 'Bruker KAPPA APEX II DUO CCD'
_diffrn_measurement_method '\f scans and \w scans with \k offset'
_diffrn_radiation_monochromator 'curved graphite crystal'
_diffrn_radiation_source 'fine-focus sealed tube'
_diffrn_radiation_type MoK\a
_diffrn_radiation_wavelength 0.71073
_diffrn_reflns_av_R_equivalents 0.0858
_diffrn_reflns_av_sigmaI/netI 0.1200
_diffrn_reflns_limit_h_max 11
_diffrn_reflns_limit_h_min -10
_diffrn_reflns_limit_k_max 11
_diffrn_reflns_limit_k_min -8
_diffrn_reflns_limit_l_max 24
_diffrn_reflns_limit_l_min -31
_diffrn_reflns_number 14065
_diffrn_reflns_theta_full 25.36
_diffrn_reflns_theta_max 25.36
_diffrn_reflns_theta_min 2.18
_exptl_absorpt_coefficient_mu 3.438
_exptl_absorpt_correction_T_max 0.8833
_exptl_absorpt_correction_T_min 0.5975
_exptl_absorpt_correction_type multi-scan
_exptl_absorpt_process_details 'SADABS (Sheldrick, 2008)'
_exptl_crystal_colour colourless
_exptl_crystal_density_diffrn 1.596
_exptl_crystal_density_method 'not measured'
_exptl_crystal_description plate
_exptl_crystal_F_000 1112
_exptl_crystal_size_max 0.17
_exptl_crystal_size_mid 0.14
_exptl_crystal_size_min 0.04
_refine_diff_density_max 1.171
_refine_diff_density_min -0.958
_refine_diff_density_rms 0.143
_refine_ls_extinction_method none
_refine_ls_goodness_of_fit_ref 1.160
_refine_ls_hydrogen_treatment mixed
_refine_ls_matrix_type full
_refine_ls_number_parameters 268
_refine_ls_number_reflns 4156
_refine_ls_number_restraints 12
_refine_ls_restrained_S_all 1.169
_refine_ls_R_factor_all 0.1306
_refine_ls_R_factor_gt 0.0735
_refine_ls_shift/su_max 0.000
_refine_ls_shift/su_mean 0.000
_refine_ls_structure_factor_coef Fsqd
_refine_ls_weighting_details 'calc w=1/[\s^2^(Fo^2^)+(0.0172P)^2^+18.2885P] where P=(Fo^2^+2Fc^2^)/3'
_refine_ls_weighting_scheme calc
_refine_ls_wR_factor_gt 0.1266
_refine_ls_wR_factor_ref 0.1397
_reflns_number_gt 2652
_reflns_number_total 4156
_reflns_threshold_expression >2sigma(I)
_cod_data_source_file c6cp00861e2.cif
_cod_data_source_block 1_Cl2_C2H4Cl22
_cod_depositor_comments 'Adding full bibliography for 7225011--7225014.cif.'
_cod_original_sg_symbol_H-M 'P 21/c'
_cod_database_code 7225011

loop_
_symmetry_equiv_pos_as_xyz
'x, y, z'
'-x, y+1/2, -z+1/2'
'-x, -y, -z'
'x, -y-1/2, z-1/2'

loop_
_atom_site_label
_atom_site_type_symbol
_atom_site_fract_x
_atom_site_fract_y
_atom_site_fract_z
_atom_site_U_iso_or_equiv
_atom_site_adp_type
_atom_site_occupancy
_atom_site_symmetry_multiplicity
_atom_site_calc_flag
_atom_site_refinement_flags
Pt1 Pt 0.0000 0.0000 0.0000 0.0494(3) Uani 1 2 d S
N1 N 0.1779(9) -0.1214(10) 0.0138(4) 0.042(3) Uani 1 1 d .
N2 N -0.0940(9) -0.1867(11) -0.0159(4) 0.049(3) Uani 1 1 d .
H2 H -0.1773 -0.2051 -0.0029 0.059 Uiso 1 1 calc R
N3 N 0.3252(9) -0.3109(11) -0.0062(3) 0.048(3) Uani 1 1 d .
H3A H 0.3914 -0.2902 0.0174 0.057 Uiso 1 1 calc R
H3B H 0.3360 -0.3850 -0.0262 0.057 Uiso 1 1 calc R
N4 N 0.1125(8) -0.2769(9) -0.0524(3) 0.035(2) Uani 1 1 d .
N5 N -0.1093(8) -0.3863(9) -0.0694(3) 0.035(2) Uani 1 1 d .
C1 C 0.2645(11) -0.0822(13) 0.0586(5) 0.047(3) Uani 1 1 d .
C2 C 0.2139(11) -0.1017(11) 0.1060(4) 0.035(3) Uani 1 1 d .
H2A H 0.1254 -0.1492 0.1101 0.042 Uiso 1 1 calc R
C3 C 0.2937(14) -0.0508(11) 0.1494(5) 0.048(3) Uani 1 1 d .
H3 H 0.2597 -0.0647 0.1827 0.058 Uiso 1 1 calc R
C4 C 0.4227(12) 0.0198(14) 0.1426(5) 0.054(3) Uani 1 1 d .
H4 H 0.4760 0.0558 0.1714 0.064 Uiso 1 1 calc R
C5 C 0.4718(16) 0.0372(16) 0.0959(6) 0.088(5) Uani 1 1 d U
H5 H 0.5620 0.0813 0.0916 0.105 Uiso 1 1 calc R
C6 C 0.3900(13) -0.0096(18) 0.0532(5) 0.081(4) Uani 1 1 d U
H6 H 0.4222 0.0093 0.0200 0.097 Uiso 1 1 calc R
C7 C 0.2088(12) -0.2304(14) -0.0117(4) 0.042(3) Uani 1 1 d .
C8 C 0.1510(9) -0.2614(10) -0.1052(4) 0.026(2) Uani 1 1 d .
C9 C 0.0719(11) -0.1699(12) -0.1358(5) 0.039(3) Uani 1 1 d .
H9 H -0.0034 -0.1168 -0.1216 0.047 Uiso 1 1 calc R
C10 C 0.0995(12) -0.1539(12) -0.1859(5) 0.046(3) Uani 1 1 d .
H10 H 0.0434 -0.0904 -0.2065 0.056 Uiso 1 1 calc R
C11 C 0.2121(11) -0.2319(12) -0.2075(4) 0.037(3) Uani 1 1 d .
H11 H 0.2323 -0.2228 -0.2426 0.045 Uiso 1 1 calc R
C12 C 0.2904(10) -0.3205(12) -0.1760(4) 0.033(3) Uani 1 1 d .
H12 H 0.3670 -0.3725 -0.1898 0.040 Uiso 1 1 calc R
C13 C 0.2632(9) -0.3377(10) -0.1248(4) 0.027(2) Uani 1 1 d .
H13 H 0.3197 -0.4000 -0.1038 0.032 Uiso 1 1 calc R
C14 C -0.0377(10) -0.2807(12) -0.0444(4) 0.038(3) Uani 1 1 d .
C15 C -0.2657(10) -0.3714(14) -0.0826(4) 0.051(4) Uani 1 1 d .
H15A H -0.3000 -0.2769 -0.0717 0.061 Uiso 1 1 calc R
H15B H -0.3203 -0.4453 -0.0647 0.061 Uiso 1 1 calc R
C16 C -0.2879(11) -0.3877(11) -0.1393(4) 0.040(3) Uani 1 1 d .
H16A H -0.2409 -0.3076 -0.1565 0.048 Uiso 1 1 calc R
H16B H -0.3917 -0.3831 -0.1483 0.048 Uiso 1 1 calc R
C17 C -0.2284(11) -0.5266(11) -0.1589(4) 0.041(3) Uani 1 1 d .
H17A H -0.2811 -0.6075 -0.1445 0.050 Uiso 1 1 calc R
H17B H -0.2409 -0.5304 -0.1966 0.050 Uiso 1 1 calc R
C18 C -0.0716(11) -0.5378(10) -0.1436(4) 0.037(3) Uani 1 1 d .
H18A H -0.0179 -0.4634 -0.1615 0.044 Uiso 1 1 calc R
H18B H -0.0350 -0.6315 -0.1542 0.044 Uiso 1 1 calc R
C19 C -0.0458(10) -0.5207(11) -0.0867(4) 0.035(3) Uani 1 1 d .
H19A H -0.0890 -0.6017 -0.0687 0.042 Uiso 1 1 calc R
H19B H 0.0585 -0.5207 -0.0783 0.042 Uiso 1 1 calc R
Cl2 Cl 0.4542(4) -0.7082(5) -0.23159(14) 0.0851(13) Uani 1 1 d .
Cl3 Cl 0.1149(4) -0.7998(4) -0.22281(15) 0.0685(10) Uani 1 1 d .
C20 C 0.3619(14) -0.7126(14) -0.1747(5) 0.056(4) Uani 1 1 d .
H20A H 0.4319 -0.7262 -0.1458 0.068 Uiso 1 1 calc R
H20B H 0.3144 -0.6197 -0.1700 0.068 Uiso 1 1 calc R
C21 C 0.2531(14) -0.8262(16) -0.1734(6) 0.078(5) Uani 1 1 d .
H21A H 0.2094 -0.8267 -0.1396 0.094 Uiso 1 1 calc R
H21B H 0.2995 -0.9196 -0.1783 0.094 Uiso 1 1 calc R
Cl1 Cl 0.3542(2) -0.6520(3) -0.04612(10) 0.0304(6) Uani 1 1 d .

loop_
_atom_site_aniso_label
_atom_site_aniso_U_11
_atom_site_aniso_U_22
_atom_site_aniso_U_33
_atom_site_aniso_U_23
_atom_site_aniso_U_13
_atom_site_aniso_U_12
Pt1 0.0295(3) 0.0718(5) 0.0474(4) -0.0274(5) 0.0077(3) -0.0285(4)
N1 0.030(5) 0.053(7) 0.044(6) -0.021(5) 0.007(5) -0.019(4)
N2 0.026(5) 0.074(8) 0.049(7) -0.038(6) 0.011(5) -0.026(5)
N3 0.027(5) 0.082(8) 0.034(6) -0.027(6) -0.001(4) -0.022(5)
N4 0.027(5) 0.043(6) 0.035(6) -0.012(5) 0.003(4) -0.023(4)
N5 0.033(5) 0.035(6) 0.038(6) -0.015(5) 0.007(4) -0.025(4)
C1 0.035(6) 0.060(8) 0.045(8) -0.030(7) 0.004(6) -0.021(6)
C2 0.044(6) 0.023(6) 0.038(8) 0.006(5) 0.002(6) -0.003(5)
C3 0.079(9) 0.038(8) 0.029(7) -0.002(6) -0.004(7) 0.010(6)
C4 0.054(7) 0.047(9) 0.059(9) -0.025(8) -0.014(6) -0.003(7)
C5 0.087(8) 0.093(9) 0.082(8) -0.019(7) -0.015(7) -0.047(7)
C6 0.067(6) 0.117(8) 0.060(7) -0.019(7) 0.009(6) -0.053(7)
C7 0.037(7) 0.063(9) 0.027(7) -0.018(6) 0.004(5) -0.037(6)
C8 0.018(5) 0.030(6) 0.030(7) -0.011(5) -0.005(5) -0.011(4)
C9 0.028(6) 0.036(7) 0.054(9) -0.004(6) 0.006(6) -0.009(5)
C10 0.052(7) 0.031(7) 0.056(9) -0.004(7) 0.002(7) -0.008(6)
C11 0.029(6) 0.048(8) 0.035(7) 0.014(6) 0.006(5) -0.013(5)
C12 0.025(6) 0.044(8) 0.030(7) -0.004(6) 0.004(5) -0.011(5)
C13 0.024(5) 0.023(6) 0.032(7) -0.002(5) 0.001(5) -0.007(4)
C14 0.029(6) 0.053(8) 0.031(7) -0.009(6) 0.007(5) -0.027(5)
C15 0.029(6) 0.077(10) 0.046(8) -0.018(7) 0.006(6) -0.034(6)
C16 0.037(6) 0.039(7) 0.045(8) -0.008(6) -0.001(6) -0.016(5)
C17 0.050(6) 0.029(8) 0.045(7) -0.010(6) -0.003(5) -0.024(5)
C18 0.052(6) 0.014(7) 0.044(7) -0.008(5) 0.006(5) -0.012(4)
C19 0.046(6) 0.019(7) 0.041(7) 0.001(6) 0.000(5) -0.017(5)
Cl2 0.061(2) 0.148(4) 0.047(2) 0.008(2) 0.0113(18) -0.008(2)
Cl3 0.054(2) 0.064(2) 0.086(3) -0.003(2) -0.0093(19) 0.0109(17)
C20 0.068(9) 0.057(9) 0.045(9) -0.013(7) 0.014(7) -0.015(7)
C21 0.061(9) 0.089(12) 0.083(12) 0.010(10) -0.024(8) -0.023(8)
Cl1 0.0289(13) 0.0358(16) 0.0264(16) -0.0015(12) -0.0010(11) -0.0126(11)

loop_
_atom_type_symbol
_atom_type_description
_atom_type_scat_dispersion_real
_atom_type_scat_dispersion_imag
_atom_type_scat_source
C C 0.0033 0.0016 'International Tables Vol C Tables 4.2.6.8 and 6.1.1.4'
H H 0.0000 0.0000 'International Tables Vol C Tables 4.2.6.8 and 6.1.1.4'
N N 0.0061 0.0033 'International Tables Vol C Tables 4.2.6.8 and 6.1.1.4'
Cl Cl 0.1484 0.1585 'International Tables Vol C Tables 4.2.6.8 and 6.1.1.4'
Pt Pt -1.7033 8.3905 'International Tables Vol C Tables 4.2.6.8 and 6.1.1.4'

loop_
_geom_angle_atom_site_label_1
_geom_angle_atom_site_label_2
_geom_angle_atom_site_label_3
_geom_angle
_geom_angle_site_symmetry_1
_geom_angle_site_symmetry_3
N2 Pt1 N2 180.0 3 .
N2 Pt1 N1 96.1(4) 3 .
N2 Pt1 N1 83.9(4) . .
N2 Pt1 N1 83.9(4) 3 3
N2 Pt1 N1 96.1(4) . 3
N1 Pt1 N1 180.0 . 3
C7 N1 C1 120.3(10) . .
C7 N1 Pt1 124.3(8) . .
C1 N1 Pt1 115.2(7) . .
C14 N2 Pt1 122.7(7) . .
C14 N2 H2 118.7 . .
Pt1 N2 H2 118.7 . .
C7 N3 H3A 120.0 . .
C7 N3 H3B 120.0 . .
H3A N3 H3B 120.0 . .
C14 N4 C7 119.4(9) . .
C14 N4 C8 115.1(8) . .
C7 N4 C8 120.4(7) . .
C14 N5 C19 125.5(9) . .
C14 N5 C15 120.2(9) . .
C19 N5 C15 114.2(8) . .
C2 C1 C6 119.4(11) . .
C2 C1 N1 120.3(9) . .
C6 C1 N1 119.8(11) . .
C1 C2 C3 119.8(10) . .
C1 C2 H2A 120.1 . .
C3 C2 H2A 120.1 . .
C4 C3 C2 119.2(11) . .
C4 C3 H3 120.4 . .
C2 C3 H3 120.4 . .
C5 C4 C3 120.4(12) . .
C5 C4 H4 119.8 . .
C3 C4 H4 119.8 . .
C4 C5 C6 119.9(13) . .
C4 C5 H5 120.1 . .
C6 C5 H5 120.1 . .
C1 C6 C5 121.1(13) . .
C1 C6 H6 119.5 . .
C5 C6 H6 119.5 . .
N1 C7 N3 127.5(10) . .
N1 C7 N4 119.3(11) . .
N3 C7 N4 113.2(10) . .
C9 C8 C13 120.4(10) . .
C9 C8 N4 118.1(9) . .
C13 C8 N4 121.4(9) . .
C10 C9 C8 121.1(11) . .
C10 C9 H9 119.5 . .
C8 C9 H9 119.5 . .
C9 C10 C11 120.1(11) . .
C9 C10 H10 120.0 . .
C11 C10 H10 120.0 . .
C12 C11 C10 117.5(11) . .
C12 C11 H11 121.2 . .
C10 C11 H11 121.2 . .
C11 C12 C13 122.9(10) . .
C11 C12 H12 118.5 . .
C13 C12 H12 118.5 . .
C12 C13 C8 118.0(10) . .
C12 C13 H13 121.0 . .
C8 C13 H13 121.0 . .
N2 C14 N5 125.6(9) . .
N2 C14 N4 119.7(9) . .
N5 C14 N4 114.7(9) . .
N5 C15 C16 108.4(9) . .
N5 C15 H15A 110.0 . .
C16 C15 H15A 110.0 . .
N5 C15 H15B 110.0 . .
C16 C15 H15B 110.0 . .
H15A C15 H15B 108.4 . .
C15 C16 C17 112.6(10) . .
C15 C16 H16A 109.1 . .
C17 C16 H16A 109.1 . .
C15 C16 H16B 109.1 . .
C17 C16 H16B 109.1 . .
H16A C16 H16B 107.8 . .
C18 C17 C16 109.6(8) . .
C18 C17 H17A 109.8 . .
C16 C17 H17A 109.8 . .
C18 C17 H17B 109.8 . .
C16 C17 H17B 109.8 . .
H17A C17 H17B 108.2 . .
C17 C18 C19 111.8(9) . .
C17 C18 H18A 109.3 . .
C19 C18 H18A 109.3 . .
C17 C18 H18B 109.3 . .
C19 C18 H18B 109.3 . .
H18A C18 H18B 107.9 . .
N5 C19 C18 110.2(8) . .
N5 C19 H19A 109.6 . .
C18 C19 H19A 109.6 . .
N5 C19 H19B 109.6 . .
C18 C19 H19B 109.6 . .
H19A C19 H19B 108.1 . .
C21 C20 Cl2 113.6(10) . .
C21 C20 H20A 108.9 . .
Cl2 C20 H20A 108.9 . .
C21 C20 H20B 108.9 . .
Cl2 C20 H20B 108.9 . .
H20A C20 H20B 107.7 . .
C20 C21 Cl3 110.9(10) . .
C20 C21 H21A 109.5 . .
Cl3 C21 H21A 109.5 . .
C20 C21 H21B 109.5 . .
Cl3 C21 H21B 109.5 . .
H21A C21 H21B 108.1 . .

loop_
_geom_bond_atom_site_label_1
_geom_bond_atom_site_label_2
_geom_bond_distance
_geom_bond_site_symmetry_2
_geom_bond_publ_flag
Pt1 N2 2.000(9) 3 ?
Pt1 N2 2.000(9) . yes
Pt1 N1 2.037(9) . yes
Pt1 N1 2.037(9) 3 ?
N1 C7 1.263(14) . yes
N1 C1 1.448(14) . yes
N2 C14 1.282(13) . ?yes
N2 H2 0.8800 . ?
N3 C7 1.328(14) . yes
N3 H3A 0.8800 . ?
N3 H3B 0.8800 . ?
N4 C14 1.428(12) . yes
N4 C7 1.436(13) . yes
N4 C8 1.453(12) . yes
N5 C14 1.353(12) . yes
N5 C19 1.476(13) . yes
N5 C15 1.495(13) . yes
C1 C2 1.360(15) . ?
C1 C6 1.370(15) . ?
C2 C3 1.417(15) . ?
C2 H2A 0.9500 . ?
C3 C4 1.394(16) . ?
C3 H3 0.9500 . ?
C4 C5 1.333(17) . ?
C4 H4 0.9500 . ?
C5 C6 1.402(17) . ?
C5 H5 0.9500 . ?
C6 H6 0.9500 . ?
C8 C9 1.372(14) . ?
C8 C13 1.386(13) . ?
C9 C10 1.358(15) . ?
C9 H9 0.9500 . ?
C10 C11 1.419(15) . ?
C10 H10 0.9500 . ?
C11 C12 1.365(15) . ?
C11 H11 0.9500 . ?
C12 C13 1.384(13) . ?
C12 H12 0.9500 . ?
C13 H13 0.9500 . ?
C15 C16 1.503(14) . ?
C15 H15A 0.9900 . ?
C15 H15B 0.9900 . ?
C16 C17 1.517(14) . ?
C16 H16A 0.9900 . ?
C16 H16B 0.9900 . ?
C17 C18 1.508(13) . ?
C17 H17A 0.9900 . ?
C17 H17B 0.9900 . ?
C18 C19 1.510(13) . ?
C18 H18A 0.9900 . ?
C18 H18B 0.9900 . ?
C19 H19A 0.9900 . ?
C19 H19B 0.9900 . ?
Cl2 C20 1.752(12) . ?
Cl3 C21 1.810(13) . ?
C20 C21 1.476(16) . ?
C20 H20A 0.9900 . ?
C20 H20B 0.9900 . ?
C21 H21A 0.9900 . ?
C21 H21B 0.9900 . ?

loop_
_geom_hbond_atom_site_label_D
_geom_hbond_atom_site_label_H
_geom_hbond_atom_site_label_A
_geom_hbond_distance_DH
_geom_hbond_distance_HA
_geom_hbond_distance_DA
_geom_hbond_angle_DHA
_geom_hbond_site_symmetry_A
_geom_hbond_publ_flag
N2 H2 Cl1 0.88 2.52 3.343(9) 155.7 3_545 yes
N3 H3A Cl1 0.88 2.52 3.264(9) 142.2 3_645 yes
N3 H3B Cl1 0.88 2.57 3.389(10) 154.7 . yes
C13 H13 N3 0.95 2.69 3.150(13) 110.4 . yes
C13 H13 Cl1 0.95 2.82 3.685(11) 151.3 . yes
C18 H18B Cl3 0.99 2.81 3.703(11) 150.3 . yes
C20 H20A Cl1 0.99 2.83 3.423(12) 119.4 . yes

loop_
_geom_torsion_atom_site_label_1
_geom_torsion_atom_site_label_2
_geom_torsion_atom_site_label_3
_geom_torsion_atom_site_label_4
_geom_torsion
_geom_torsion_site_symmetry_1
N2 Pt1 N1 C7 -142.9(9) 3
N2 Pt1 N1 C7 37.1(9) .
N1 Pt1 N1 C7 -3(2) 3
N2 Pt1 N1 C1 42.3(8) 3
N2 Pt1 N1 C1 -137.7(8) .
N1 Pt1 N1 C1 -177(2) 3
N2 Pt1 N2 C14 74(2) 3
N1 Pt1 N2 C14 -46.5(10) .
N1 Pt1 N2 C14 133.5(10) 3
C7 N1 C1 C2 -106.8(13) .
Pt1 N1 C1 C2 68.3(13) .
C7 N1 C1 C6 81.2(17) .
Pt1 N1 C1 C6 -103.8(12) .
C6 C1 C2 C3 -2.0(19) .
N1 C1 C2 C3 -174.1(10) .
C1 C2 C3 C4 0.6(16) .
C2 C3 C4 C5 -1.2(19) .
C3 C4 C5 C6 3(2) .
C2 C1 C6 C5 4(2) .
N1 C1 C6 C5 176.2(14) .
C4 C5 C6 C1 -5(3) .
C1 N1 C7 N3 -8.3(18) .
Pt1 N1 C7 N3 177.1(8) .
C1 N1 C7 N4 172.7(9) .
Pt1 N1 C7 N4 -1.9(14) .
C14 N4 C7 N1 -44.2(15) .
C8 N4 C7 N1 109.1(11) .
C14 N4 C7 N3 136.6(10) .
C8 N4 C7 N3 -70.0(13) .
C14 N4 C8 C9 40.3(12) .
C7 N4 C8 C9 -114.1(11) .
C14 N4 C8 C13 -139.0(9) .
C7 N4 C8 C13 66.6(13) .
C13 C8 C9 C10 1.3(15) .
N4 C8 C9 C10 -177.9(9) .
C8 C9 C10 C11 -0.3(16) .
C9 C10 C11 C12 -0.7(16) .
C10 C11 C12 C13 0.8(15) .
C11 C12 C13 C8 0.2(15) .
C9 C8 C13 C12 -1.2(14) .
N4 C8 C13 C12 178.0(8) .
Pt1 N2 C14 N5 -158.4(9) .
Pt1 N2 C14 N4 20.4(16) .
C19 N5 C14 N2 -157.2(11) .
C15 N5 C14 N2 24.0(17) .
C19 N5 C14 N4 23.9(15) .
C15 N5 C14 N4 -154.9(9) .
C7 N4 C14 N2 34.3(16) .
C8 N4 C14 N2 -120.4(11) .
C7 N4 C14 N5 -146.7(10) .
C8 N4 C14 N5 58.6(13) .
C14 N5 C15 C16 122.6(10) .
C19 N5 C15 C16 -56.3(12) .
N5 C15 C16 C17 55.8(11) .
C15 C16 C17 C18 -56.4(11) .
C16 C17 C18 C19 54.8(11) .
C14 N5 C19 C18 -122.7(10) .
C15 N5 C19 C18 56.2(11) .
C17 C18 C19 N5 -54.7(10) .
Cl2 C20 C21 Cl3 -62.7(13) .
